data_1563666
loop_
_publ_author_name
'Cui, Haiyan'
'Hu, Zhaobo'
'Chen, Chao'
'Ruan, Huapeng'
'Fang, Yong'
'Zhang, Li'
'Zhao, Yue'
'Tan, Gengwen'
'Song, You'
'Wang, Xinping'

_publ_section_title
;
 A high-spin diradical dianion and its bridged chemically switchable
 single-molecule magnet
;
_journal_name_full 'Chemical Science'
_journal_paper_doi 10.1039/D1SC01932E
_journal_year 2021
_chemical_formula_moiety 'C96 H120 Mg2 N4 O4'
_chemical_formula_sum 'C96 H120 Mg2 N4 O4'
_chemical_formula_weight 1442.57
_space_group_crystal_system monoclinic
_space_group_IT_number 14
_space_group_name_Hall '-P 2yn'
_space_group_name_H-M_alt 'P 1 21/n 1'
_atom_sites_solution_hydrogens mixed
_audit_creation_method SHELXL-2018/3
_audit_update_record
;
2020-04-22 deposited with the CCDC.	2021-06-22 downloaded from the CCDC.
;
_cell_angle_alpha 90
_cell_angle_beta 101.5820(10)
_cell_angle_gamma 90
_cell_formula_units_Z 2
_cell_length_a 13.0089(3)
_cell_length_b 18.5762(4)
_cell_length_c 19.9212(5)
_cell_measurement_reflns_used 9979
_cell_measurement_temperature 193(2)
_cell_measurement_theta_max 53.82
_cell_measurement_theta_min 2.86
_cell_volume 4716.05(19)
_computing_cell_refinement 'Bruker SAINT'
_computing_data_collection 'Bruker APEX2'
_computing_data_reduction 'Bruker SAINT'
_computing_molecular_graphics 'Bruker SHELXTL'
_computing_publication_material 'Bruker SHELXTL'
_computing_structure_refinement 'SHELXL-2014 (Sheldrick 2014)'
_computing_structure_solution 'SHELXS-97 (Sheldrick 2008)'
_diffrn_ambient_temperature 193(2)
_diffrn_measured_fraction_theta_full 0.994
_diffrn_measured_fraction_theta_max 0.994
_diffrn_measurement_device_type 'Bruker APEX-II CCD'
_diffrn_measurement_method '\f and \w scans'
_diffrn_radiation_type GaK\a
_diffrn_radiation_wavelength 1.34139
_diffrn_reflns_av_R_equivalents 0.0624
_diffrn_reflns_av_unetI/netI 0.0716
_diffrn_reflns_Laue_measured_fraction_full 0.994
_diffrn_reflns_Laue_measured_fraction_max 0.994
_diffrn_reflns_limit_h_max 14
_diffrn_reflns_limit_h_min -15
_diffrn_reflns_limit_k_max 22
_diffrn_reflns_limit_k_min -15
_diffrn_reflns_limit_l_max 23
_diffrn_reflns_limit_l_min -23
_diffrn_reflns_number 33139
_diffrn_reflns_point_group_measured_fraction_full 0.994
_diffrn_reflns_point_group_measured_fraction_max 0.994
_diffrn_reflns_theta_full 53.000
_diffrn_reflns_theta_max 53.000
_diffrn_reflns_theta_min 2.857
_exptl_absorpt_coefficient_mu 0.376
_exptl_absorpt_correction_T_max 0.7436
_exptl_absorpt_correction_T_min 0.6573
_exptl_absorpt_correction_type multi-scan
_exptl_crystal_colour black
_exptl_crystal_density_diffrn 1.016
_exptl_crystal_description block
_exptl_crystal_F_000 1560
_exptl_crystal_size_max 0.160
_exptl_crystal_size_mid 0.120
_exptl_crystal_size_min 0.110
_refine_diff_density_max 0.553
_refine_diff_density_min -0.494
_refine_diff_density_rms 0.046
_refine_ls_extinction_method none
_refine_ls_goodness_of_fit_ref 1.097
_refine_ls_hydrogen_treatment constr
_refine_ls_matrix_type full
_refine_ls_number_parameters 478
_refine_ls_number_reflns 8282
_refine_ls_number_restraints 330
_refine_ls_restrained_S_all 1.209
_refine_ls_R_factor_all 0.1221
_refine_ls_R_factor_gt 0.0673
_refine_ls_shift/su_max 0.001
_refine_ls_shift/su_mean 0.000
_refine_ls_structure_factor_coef Fsqd
_refine_ls_weighting_details 'w=1/[\s^2^(Fo^2^)+5.0000P] where P=(Fo^2^+2Fc^2^)/3'
_refine_ls_weighting_scheme calc
_refine_ls_wR_factor_gt 0.1251
_refine_ls_wR_factor_ref 0.1374
_reflns_Friedel_coverage 0.000
_reflns_number_gt 5792
_reflns_number_total 8282
_reflns_threshold_expression 'I > 2\s(I)'
_cod_data_source_file d1sc01932e2.cif
_cod_data_source_block 1
_cod_original_sg_symbol_H-M 'P 21/n'
_cod_database_code 1563666
_shelx_shelxl_version_number 2018/3
_shelx_space_group_comment
;
The symmetry employed for this shelxl refinement is uniquely defined
by the following loop, which should always be used as a source of
symmetry information in preference to the above space-group names.
They are only intended as comments.
;
_shelx_estimated_absorpt_t_min 0.942
_shelx_estimated_absorpt_t_max 0.960

loop_
_space_group_symop_operation_xyz
'x, y, z'
'-x+1/2, y+1/2, -z+1/2'
'-x, -y, -z'
'x-1/2, -y-1/2, z-1/2'

loop_
_atom_site_label
_atom_site_type_symbol
_atom_site_fract_x
_atom_site_fract_y
_atom_site_fract_z
_atom_site_U_iso_or_equiv
_atom_site_adp_type
_atom_site_occupancy
_atom_site_site_symmetry_order
_atom_site_calc_flag
_atom_site_refinement_flags_posn
_atom_site_refinement_flags_adp
_atom_site_refinement_flags_occupancy
_atom_site_disorder_assembly
_atom_site_disorder_group
Mg1 Mg 0.56596(7) 0.26793(4) 0.38214(4) 0.0370(2) Uani 1 1 d . . . . .
N1 N 0.64507(17) 0.23447(11) 0.31116(11) 0.0388(5) Uani 1 1 d . . . . .
N2 N 0.52465(16) 0.16862(11) 0.40699(11) 0.0375(5) Uani 1 1 d . . . . .
O1 O 0.45627(14) 0.34331(9) 0.37205(9) 0.0407(4) Uani 1 1 d . . . . .
O2 O 0.64078(14) 0.33103(9) 0.45551(9) 0.0405(4) Uani 1 1 d . . . . .
C1 C 0.55055(18) 0.49679(12) 0.52233(12) 0.0298(5) Uani 1 1 d . U . . .
C2 C 0.61735(19) 0.43880(13) 0.51602(12) 0.0319(5) Uani 1 1 d . U . . .
C3 C 0.7153(2) 0.43307(13) 0.55941(13) 0.0362(6) Uani 1 1 d . U . . .
H3 H 0.759456 0.393663 0.553876 0.043 Uiso 1 1 calc R U . . .
C4 C 0.7506(2) 0.48366(13) 0.61087(13) 0.0364(6) Uani 1 1 d . U . . .
C5 C 0.6842(2) 0.54077(13) 0.61735(13) 0.0366(6) Uani 1 1 d . U . . .
H5 H 0.706399 0.575783 0.651992 0.044 Uiso 1 1 calc R U . . .
C6 C 0.58538(19) 0.54817(13) 0.57425(12) 0.0324(5) Uani 1 1 d . U . . .
C7 C 0.5832(2) 0.38546(13) 0.46378(12) 0.0342(6) Uani 1 1 d . U . . .
C8 C 0.4821(2) 0.39222(13) 0.41852(12) 0.0334(6) Uani 1 1 d . U . . .
C9 C 0.8600(2) 0.47430(15) 0.65598(14) 0.0466(7) Uani 1 1 d . U . . .
C10 C 0.8707(3) 0.39812(17) 0.68593(18) 0.0719(11) Uani 1 1 d . U . . .
H10A H 0.863343 0.362944 0.648605 0.108 Uiso 1 1 calc R U . . .
H10B H 0.815788 0.389951 0.712325 0.108 Uiso 1 1 calc R U . . .
H10C H 0.939752 0.392713 0.716012 0.108 Uiso 1 1 calc R U . . .
C11 C 0.9431(2) 0.4852(2) 0.61203(19) 0.0771(11) Uani 1 1 d . U . . .
H11A H 0.932275 0.449863 0.574746 0.116 Uiso 1 1 calc R U . . .
H11B H 1.013210 0.478797 0.640536 0.116 Uiso 1 1 calc R U . . .
H11C H 0.936892 0.533912 0.592736 0.116 Uiso 1 1 calc R U . . .
C12 C 0.8802(3) 0.52855(18) 0.71491(17) 0.0675(10) Uani 1 1 d . U . . .
H12A H 0.950083 0.520316 0.743083 0.101 Uiso 1 1 calc R U . . .
H12B H 0.827117 0.522557 0.743118 0.101 Uiso 1 1 calc R U . . .
H12C H 0.876264 0.577525 0.696291 0.101 Uiso 1 1 calc R U . . .
C13 C 0.9612(4) 0.2411(3) 0.3521(3) 0.140(2) Uani 1 1 d . U . . .
H13A H 0.941163 0.204414 0.316521 0.210 Uiso 1 1 calc R U . . .
H13B H 1.002110 0.218699 0.393474 0.210 Uiso 1 1 calc R U . . .
H13C H 1.003663 0.278217 0.335607 0.210 Uiso 1 1 calc R U . . .
C14 C 0.8617(3) 0.2757(2) 0.3688(2) 0.0810(11) Uani 1 1 d . U . . .
H14 H 0.818492 0.236608 0.383756 0.097 Uiso 1 1 calc R U . . .
C15 C 0.8910(3) 0.3284(3) 0.4276(2) 0.1022(15) Uani 1 1 d . U . . .
H15A H 0.934912 0.366732 0.414593 0.153 Uiso 1 1 calc R U . . .
H15B H 0.929960 0.303095 0.468001 0.153 Uiso 1 1 calc R U . . .
H15C H 0.827132 0.349423 0.438396 0.153 Uiso 1 1 calc R U . . .
C16 C 0.7966(3) 0.31096(17) 0.30549(18) 0.0593(8) Uani 1 1 d . U . . .
C17 C 0.8383(3) 0.3675(2) 0.2738(2) 0.0762(11) Uani 1 1 d . U . . .
H17 H 0.907952 0.383024 0.291875 0.091 Uiso 1 1 calc R U . . .
C18 C 0.7821(3) 0.4011(2) 0.2176(2) 0.0787(11) Uani 1 1 d . U . . .
H18 H 0.812501 0.439806 0.197322 0.094 Uiso 1 1 calc R U . . .
C19 C 0.6819(3) 0.3795(2) 0.19013(19) 0.0759(11) Uani 1 1 d . U . . .
H19 H 0.643525 0.403448 0.150859 0.091 Uiso 1 1 calc R U . . .
C20 C 0.6351(3) 0.32258(17) 0.21900(16) 0.0580(8) Uani 1 1 d . U . . .
C21 C 0.6940(2) 0.28898(15) 0.27689(14) 0.0451(7) Uani 1 1 d . U . . .
C22 C 0.5244(3) 0.2991(2) 0.18752(17) 0.0763(11) Uani 1 1 d . U . . .
H22 H 0.509387 0.254162 0.211414 0.092 Uiso 1 1 calc R U . . .
C23 C 0.5111(4) 0.2816(3) 0.1107(2) 0.1140(17) Uani 1 1 d . U . . .
H23A H 0.524314 0.325075 0.085780 0.171 Uiso 1 1 calc R U . . .
H23B H 0.439471 0.264690 0.093014 0.171 Uiso 1 1 calc R U . . .
H23C H 0.561175 0.244050 0.104356 0.171 Uiso 1 1 calc R U . . .
C24 C 0.4444(3) 0.3563(3) 0.1990(2) 0.1035(15) Uani 1 1 d . U . . .
H24A H 0.454906 0.367588 0.247971 0.155 Uiso 1 1 calc R U . . .
H24B H 0.373146 0.337696 0.183023 0.155 Uiso 1 1 calc R U . . .
H24C H 0.453990 0.399950 0.173404 0.155 Uiso 1 1 calc R U . . .
C25 C 0.7145(3) 0.14530(18) 0.24053(18) 0.0670(10) Uani 1 1 d . U . . .
H25A H 0.692679 0.177886 0.201589 0.101 Uiso 1 1 d R U . . .
H25B H 0.697958 0.095580 0.225766 0.101 Uiso 1 1 d R U . . .
H25C H 0.790263 0.149969 0.257725 0.101 Uiso 1 1 d R U . . .
C26 C 0.6568(2) 0.16549(15) 0.29641(14) 0.0428(7) Uani 1 1 d . U . . .
C27 C 0.6161(2) 0.10859(14) 0.32929(14) 0.0428(7) Uani 1 1 d . U . . .
H27 H 0.632448 0.062000 0.314780 0.051 Uiso 1 1 calc R U . . .
C28 C 0.5555(2) 0.10893(13) 0.37986(14) 0.0388(6) Uani 1 1 d . U . . .
C29 C 0.5229(3) 0.03604(15) 0.40278(16) 0.0554(8) Uani 1 1 d . U . . .
H29A H 0.505560 0.039451 0.448331 0.083 Uiso 1 1 d R U . . .
H29B H 0.581006 0.002123 0.404256 0.083 Uiso 1 1 d R U . . .
H29C H 0.461427 0.019028 0.369787 0.083 Uiso 1 1 d R U . . .
C30 C 0.4568(2) 0.16367(14) 0.45559(14) 0.0438(7) Uani 1 1 d . U . . .
C31 C 0.5000(3) 0.17020(15) 0.52583(15) 0.0509(7) Uani 1 1 d . U . . .
C32 C 0.4308(3) 0.16832(18) 0.57141(17) 0.0680(10) Uani 1 1 d . U . . .
H32 H 0.457952 0.171588 0.619285 0.082 Uiso 1 1 calc R U . . .
C33 C 0.3241(3) 0.1618(2) 0.5480(2) 0.0827(12) Uani 1 1 d . U . . .
H33 H 0.278531 0.160742 0.579749 0.099 Uiso 1 1 calc R U . . .
C34 C 0.2835(3) 0.1569(2) 0.4794(2) 0.0770(11) Uani 1 1 d . U . . .
H34 H 0.209704 0.152903 0.464147 0.092 Uiso 1 1 calc R U . . .
C35 C 0.3477(3) 0.15769(18) 0.43149(17) 0.0574(8) Uani 1 1 d . U . . .
C36 C 0.2996(3) 0.1534(2) 0.35574(18) 0.0669(10) Uani 1 1 d . U . . .
H36 H 0.357364 0.143026 0.330760 0.080 Uiso 1 1 calc R U . . .
C37 C 0.2509(3) 0.2256(2) 0.3299(2) 0.0961(14) Uani 1 1 d . U . . .
H37A H 0.218403 0.221577 0.281236 0.144 Uiso 1 1 calc R U . . .
H37B H 0.305600 0.262661 0.335960 0.144 Uiso 1 1 calc R U . . .
H37C H 0.197409 0.238911 0.356020 0.144 Uiso 1 1 calc R U . . .
C38 C 0.2181(3) 0.0931(2) 0.3387(2) 0.0874(12) Uani 1 1 d . U . . .
H38A H 0.250101 0.047149 0.355957 0.131 Uiso 1 1 calc R U . . .
H38B H 0.193802 0.090089 0.288968 0.131 Uiso 1 1 calc R U . . .
H38C H 0.158481 0.103350 0.360429 0.131 Uiso 1 1 calc R U . . .
C39 C 0.6169(3) 0.17749(16) 0.55246(16) 0.0584(9) Uani 1 1 d . U . . .
H39 H 0.649474 0.189868 0.512558 0.070 Uiso 1 1 calc R U . . .
C40 C 0.6655(3) 0.10681(19) 0.5823(2) 0.0879(13) Uani 1 1 d . U . . .
H40A H 0.637181 0.094066 0.622771 0.132 Uiso 1 1 calc R U . . .
H40B H 0.741856 0.112332 0.595516 0.132 Uiso 1 1 calc R U . . .
H40C H 0.648854 0.068644 0.547909 0.132 Uiso 1 1 calc R U . . .
C41 C 0.6445(3) 0.23789(19) 0.60521(18) 0.0837(12) Uani 1 1 d . U . . .
H41A H 0.608911 0.282306 0.586889 0.126 Uiso 1 1 calc R U . . .
H41B H 0.720551 0.245623 0.615044 0.126 Uiso 1 1 calc R U . . .
H41C H 0.621686 0.224418 0.647495 0.126 Uiso 1 1 calc R U . . .
C42 C 0.2244(5) 0.3704(4) 0.5311(3) 0.176(3) Uani 1 1 d . U . . .
H42A H 0.164712 0.402654 0.515428 0.265 Uiso 1 1 calc R U . . .
H42B H 0.199613 0.326119 0.549356 0.265 Uiso 1 1 calc R U . . .
H42C H 0.257749 0.358673 0.492567 0.265 Uiso 1 1 calc R U . . .
C43 C 0.2954(3) 0.4037(2) 0.58128(17) 0.1349(19) Uani 1 1 d G U . . .
C44 C 0.2752(3) 0.4704(2) 0.6074(2) 0.1295(18) Uani 1 1 d G U . . .
H44 H 0.211095 0.494586 0.589741 0.155 Uiso 1 1 calc R U . . .
C45 C 0.3488(4) 0.50184(15) 0.6594(2) 0.1306(18) Uani 1 1 d G U . . .
H45 H 0.334989 0.547457 0.677294 0.157 Uiso 1 1 calc R U . . .
C46 C 0.4426(3) 0.4665(2) 0.68529(17) 0.145(2) Uani 1 1 d G U . . .
H46 H 0.492854 0.487973 0.720837 0.174 Uiso 1 1 calc R U . . .
C47 C 0.4627(3) 0.3998(2) 0.6591(2) 0.1367(18) Uani 1 1 d G U . . .
H47 H 0.526826 0.375620 0.676827 0.164 Uiso 1 1 calc R U . . .
C48 C 0.3891(4) 0.36836(16) 0.6071(2) 0.1108(15) Uani 1 1 d G U . . .
H48 H 0.402933 0.322748 0.589274 0.133 Uiso 1 1 calc R U . . .

loop_
_atom_site_aniso_label
_atom_site_aniso_U_11
_atom_site_aniso_U_22
_atom_site_aniso_U_33
_atom_site_aniso_U_23
_atom_site_aniso_U_13
_atom_site_aniso_U_12
Mg1 0.0413(5) 0.0300(4) 0.0423(5) -0.0062(4) 0.0143(4) 0.0002(4)
N1 0.0392(13) 0.0328(11) 0.0483(13) -0.0063(10) 0.0183(10) -0.0046(10)
N2 0.0364(12) 0.0351(11) 0.0429(12) -0.0019(10) 0.0121(10) -0.0027(10)
O1 0.0434(11) 0.0355(9) 0.0422(10) -0.0115(8) 0.0064(8) 0.0023(8)
O2 0.0393(10) 0.0327(9) 0.0495(11) -0.0076(8) 0.0088(8) 0.0066(8)
C1 0.0314(13) 0.0285(12) 0.0310(12) -0.0003(10) 0.0098(10) 0.0000(10)
C2 0.0322(13) 0.0297(12) 0.0345(12) -0.0006(10) 0.0086(10) 0.0009(10)
C3 0.0339(14) 0.0330(13) 0.0419(14) -0.0014(11) 0.0080(11) 0.0043(11)
C4 0.0336(14) 0.0364(13) 0.0389(13) 0.0013(11) 0.0063(11) 0.0000(11)
C5 0.0362(14) 0.0351(13) 0.0380(13) -0.0036(11) 0.0060(11) -0.0016(11)
C6 0.0353(14) 0.0302(12) 0.0335(12) -0.0012(10) 0.0112(10) 0.0003(11)
C7 0.0372(14) 0.0288(12) 0.0380(13) -0.0003(10) 0.0112(11) 0.0013(11)
C8 0.0377(14) 0.0300(12) 0.0341(12) -0.0028(10) 0.0109(11) -0.0004(11)
C9 0.0366(15) 0.0481(16) 0.0505(16) -0.0025(13) -0.0021(13) 0.0027(13)
C10 0.069(2) 0.058(2) 0.074(2) 0.0061(17) -0.0221(18) 0.0087(18)
C11 0.0364(18) 0.109(3) 0.084(2) -0.005(2) 0.0070(17) -0.0022(19)
C12 0.055(2) 0.068(2) 0.068(2) -0.0150(17) -0.0160(17) 0.0046(17)
C13 0.075(3) 0.132(4) 0.206(6) -0.012(4) 0.010(3) 0.028(3)
C14 0.046(2) 0.082(2) 0.112(3) 0.011(2) 0.0087(19) -0.0108(19)
C15 0.072(3) 0.134(4) 0.094(3) 0.008(3) 0.003(2) -0.016(3)
C16 0.0529(19) 0.0551(18) 0.076(2) -0.0055(16) 0.0277(16) -0.0116(16)
C17 0.076(2) 0.070(2) 0.093(3) -0.007(2) 0.039(2) -0.024(2)
C18 0.103(3) 0.063(2) 0.085(2) -0.0050(19) 0.056(2) -0.029(2)
C19 0.107(3) 0.068(2) 0.061(2) 0.0042(17) 0.036(2) -0.011(2)
C20 0.075(2) 0.0541(18) 0.0502(17) -0.0047(14) 0.0259(16) -0.0100(17)
C21 0.0509(17) 0.0417(15) 0.0492(16) -0.0094(12) 0.0254(13) -0.0061(13)
C22 0.086(3) 0.083(2) 0.0547(19) 0.0093(18) 0.0022(18) -0.015(2)
C23 0.149(4) 0.118(4) 0.065(3) -0.018(3) -0.003(3) -0.021(3)
C24 0.086(3) 0.147(4) 0.072(3) 0.010(3) 0.002(2) -0.001(3)
C25 0.077(2) 0.0549(19) 0.083(2) -0.0213(17) 0.049(2) -0.0022(18)
C26 0.0398(15) 0.0408(14) 0.0510(16) -0.0117(12) 0.0168(12) 0.0003(12)
C27 0.0432(16) 0.0308(13) 0.0558(16) -0.0089(12) 0.0135(13) 0.0015(12)
C28 0.0368(14) 0.0323(13) 0.0460(14) -0.0036(12) 0.0048(12) -0.0027(11)
C29 0.065(2) 0.0360(15) 0.066(2) 0.0005(14) 0.0168(16) -0.0070(15)
C30 0.0473(17) 0.0386(14) 0.0488(15) 0.0018(12) 0.0178(13) -0.0009(13)
C31 0.064(2) 0.0422(15) 0.0496(16) 0.0030(13) 0.0190(15) -0.0053(14)
C32 0.093(3) 0.066(2) 0.0529(18) 0.0034(16) 0.0315(18) -0.006(2)
C33 0.085(3) 0.094(3) 0.083(3) 0.009(2) 0.051(2) -0.002(2)
C34 0.061(2) 0.097(3) 0.082(2) 0.011(2) 0.0363(19) -0.004(2)
C35 0.0498(18) 0.0635(19) 0.0628(19) 0.0060(16) 0.0203(15) -0.0013(16)
C36 0.0425(18) 0.086(2) 0.071(2) 0.0094(19) 0.0079(16) -0.0068(17)
C37 0.069(3) 0.105(3) 0.103(3) 0.026(3) -0.009(2) -0.012(2)
C38 0.065(3) 0.097(3) 0.098(3) 0.000(2) 0.013(2) -0.018(2)
C39 0.071(2) 0.0508(17) 0.0496(17) 0.0031(14) 0.0037(15) -0.0126(16)
C40 0.081(3) 0.056(2) 0.111(3) 0.002(2) -0.018(2) -0.008(2)
C41 0.109(3) 0.063(2) 0.071(2) -0.0072(19) -0.002(2) -0.017(2)
C42 0.186(6) 0.215(6) 0.139(5) 0.070(5) 0.058(4) -0.027(5)
C43 0.161(4) 0.129(3) 0.138(4) 0.036(3) 0.088(3) -0.022(3)
C44 0.171(4) 0.102(3) 0.147(4) 0.045(3) 0.109(3) 0.007(3)
C45 0.170(4) 0.109(3) 0.145(4) 0.028(3) 0.110(3) 0.002(3)
C46 0.176(4) 0.128(4) 0.158(4) 0.011(3) 0.101(3) -0.017(3)
C47 0.164(4) 0.113(3) 0.154(4) 0.003(3) 0.082(3) -0.013(3)
C48 0.126(3) 0.097(3) 0.126(3) 0.016(3) 0.064(3) 0.003(3)

loop_
_atom_type_symbol
_atom_type_description
_atom_type_scat_dispersion_real
_atom_type_scat_dispersion_imag
_atom_type_scat_source
C C 0.0137 0.0067 'International Tables Vol C Tables 4.2.6.8 and 6.1.1.4'
H H 0.0000 0.0000 'International Tables Vol C Tables 4.2.6.8 and 6.1.1.4'
Mg Mg 0.1421 0.1346 'International Tables Vol C Tables 4.2.6.8 and 6.1.1.4'
N N 0.0241 0.0134 'International Tables Vol C Tables 4.2.6.8 and 6.1.1.4'
O O 0.0389 0.0241 'International Tables Vol C Tables 4.2.6.8 and 6.1.1.4'

loop_
_geom_angle_atom_site_label_1
_geom_angle_atom_site_label_2
_geom_angle_atom_site_label_3
_geom_angle
_geom_angle_site_symmetry_1
_geom_angle_site_symmetry_3
_geom_angle_publ_flag
O2 Mg1 O1 83.88(7) . . ?
O2 Mg1 N1 117.37(9) . . ?
O1 Mg1 N1 127.47(9) . . ?
O2 Mg1 N2 118.65(9) . . ?
O1 Mg1 N2 116.80(9) . . ?
N1 Mg1 N2 95.13(9) . . ?
O2 Mg1 C7 26.53(7) . . ?
O1 Mg1 C7 57.41(7) . . ?
N1 Mg1 C7 132.94(9) . . ?
N2 Mg1 C7 125.91(9) . . ?
O2 Mg1 C8 57.40(7) . . ?
O1 Mg1 C8 26.55(7) . . ?
N1 Mg1 C8 137.91(9) . . ?
N2 Mg1 C8 124.97(9) . . ?
C7 Mg1 C8 30.89(7) . . ?
C26 N1 C21 119.5(2) . . ?
C26 N1 Mg1 123.48(19) . . ?
C21 N1 Mg1 117.02(16) . . ?
C28 N2 C30 119.7(2) . . ?
C28 N2 Mg1 123.18(18) . . ?
C30 N2 Mg1 117.06(17) . . ?
C8 O1 Mg1 110.23(15) . . ?
C7 O2 Mg1 110.37(15) . . ?
C2 C1 C6 118.0(2) . . ?
C2 C1 C1 120.9(3) . 3_666 ?
C6 C1 C1 121.1(3) . 3_666 ?
C3 C2 C1 120.6(2) . . ?
C3 C2 C7 120.4(2) . . ?
C1 C2 C7 119.0(2) . . ?
C2 C3 C4 121.9(2) . . ?
C2 C3 H3 119.1 . . ?
C4 C3 H3 119.1 . . ?
C3 C4 C5 117.5(2) . . ?
C3 C4 C9 118.9(2) . . ?
C5 C4 C9 123.6(2) . . ?
C4 C5 C6 121.9(2) . . ?
C4 C5 H5 119.0 . . ?
C6 C5 H5 119.0 . . ?
C5 C6 C1 120.1(2) . . ?
C5 C6 C8 121.1(2) . 3_666 ?
C1 C6 C8 118.7(2) . 3_666 ?
O2 C7 C2 121.9(2) . . ?
O2 C7 C8 118.0(2) . . ?
C2 C7 C8 120.1(2) . . ?
O2 C7 Mg1 43.10(11) . . ?
C2 C7 Mg1 164.92(18) . . ?
C8 C7 Mg1 74.89(14) . . ?
O1 C8 C6 122.5(2) . 3_666 ?
O1 C8 C7 117.4(2) . . ?
C6 C8 C7 120.2(2) 3_666 . ?
O1 C8 Mg1 43.22(11) . . ?
C6 C8 Mg1 165.48(18) 3_666 . ?
C7 C8 Mg1 74.22(14) . . ?
C10 C9 C11 109.0(3) . . ?
C10 C9 C4 109.5(2) . . ?
C11 C9 C4 109.1(2) . . ?
C10 C9 C12 108.8(3) . . ?
C11 C9 C12 108.6(3) . . ?
C4 C9 C12 111.8(2) . . ?
C9 C10 H10A 109.5 . . ?
C9 C10 H10B 109.5 . . ?
H10A C10 H10B 109.5 . . ?
C9 C10 H10C 109.5 . . ?
H10A C10 H10C 109.5 . . ?
H10B C10 H10C 109.5 . . ?
C9 C11 H11A 109.5 . . ?
C9 C11 H11B 109.5 . . ?
H11A C11 H11B 109.5 . . ?
C9 C11 H11C 109.5 . . ?
H11A C11 H11C 109.5 . . ?
H11B C11 H11C 109.5 . . ?
C9 C12 H12A 109.5 . . ?
C9 C12 H12B 109.5 . . ?
H12A C12 H12B 109.5 . . ?
C9 C12 H12C 109.5 . . ?
H12A C12 H12C 109.5 . . ?
H12B C12 H12C 109.5 . . ?
C14 C13 H13A 109.5 . . ?
C14 C13 H13B 109.5 . . ?
H13A C13 H13B 109.5 . . ?
C14 C13 H13C 109.5 . . ?
H13A C13 H13C 109.5 . . ?
H13B C13 H13C 109.5 . . ?
C13 C14 C16 110.7(4) . . ?
C13 C14 C15 110.2(3) . . ?
C16 C14 C15 112.1(3) . . ?
C13 C14 H14 107.9 . . ?
C16 C14 H14 107.9 . . ?
C15 C14 H14 107.9 . . ?
C14 C15 H15A 109.5 . . ?
C14 C15 H15B 109.5 . . ?
H15A C15 H15B 109.5 . . ?
C14 C15 H15C 109.5 . . ?
H15A C15 H15C 109.5 . . ?
H15B C15 H15C 109.5 . . ?
C17 C16 C21 117.5(3) . . ?
C17 C16 C14 119.9(3) . . ?
C21 C16 C14 122.6(3) . . ?
C18 C17 C16 121.7(4) . . ?
C18 C17 H17 119.1 . . ?
C16 C17 H17 119.2 . . ?
C17 C18 C19 120.5(4) . . ?
C17 C18 H18 119.8 . . ?
C19 C18 H18 119.8 . . ?
C20 C19 C18 121.0(4) . . ?
C20 C19 H19 119.5 . . ?
C18 C19 H19 119.5 . . ?
C19 C20 C21 117.7(3) . . ?
C19 C20 C22 120.2(3) . . ?
C21 C20 C22 122.1(3) . . ?
C16 C21 C20 121.6(3) . . ?
C16 C21 N1 119.2(3) . . ?
C20 C21 N1 119.0(3) . . ?
C23 C22 C24 110.5(3) . . ?
C23 C22 C20 112.3(3) . . ?
C24 C22 C20 110.9(3) . . ?
C23 C22 H22 107.7 . . ?
C24 C22 H22 107.7 . . ?
C20 C22 H22 107.7 . . ?
C22 C23 H23A 109.5 . . ?
C22 C23 H23B 109.5 . . ?
H23A C23 H23B 109.5 . . ?
C22 C23 H23C 109.5 . . ?
H23A C23 H23C 109.5 . . ?
H23B C23 H23C 109.5 . . ?
C22 C24 H24A 109.5 . . ?
C22 C24 H24B 109.5 . . ?
H24A C24 H24B 109.5 . . ?
C22 C24 H24C 109.5 . . ?
H24A C24 H24C 109.5 . . ?
H24B C24 H24C 109.5 . . ?
C26 C25 H25A 108.8 . . ?
C26 C25 H25B 110.1 . . ?
H25A C25 H25B 109.5 . . ?
C26 C25 H25C 109.5 . . ?
H25A C25 H25C 109.5 . . ?
H25B C25 H25C 109.5 . . ?
N1 C26 C27 123.5(3) . . ?
N1 C26 C25 119.9(3) . . ?
C27 C26 C25 116.6(2) . . ?
C26 C27 C28 130.8(2) . . ?
C26 C27 H27 114.6 . . ?
C28 C27 H27 114.6 . . ?
N2 C28 C27 123.8(2) . . ?
N2 C28 C29 119.8(3) . . ?
C27 C28 C29 116.4(2) . . ?
C28 C29 H29A 110.6 . . ?
C28 C29 H29B 108.8 . . ?
H29A C29 H29B 109.5 . . ?
C28 C29 H29C 109.0 . . ?
H29A C29 H29C 109.5 . . ?
H29B C29 H29C 109.5 . . ?
C35 C30 C31 121.4(3) . . ?
C35 C30 N2 119.2(3) . . ?
C31 C30 N2 119.2(3) . . ?
C32 C31 C30 117.5(3) . . ?
C32 C31 C39 120.4(3) . . ?
C30 C31 C39 122.1(3) . . ?
C33 C32 C31 121.1(3) . . ?
C33 C32 H32 119.4 . . ?
C31 C32 H32 119.4 . . ?
C34 C33 C32 120.4(4) . . ?
C34 C33 H33 119.8 . . ?
C32 C33 H33 119.8 . . ?
C33 C34 C35 121.5(4) . . ?
C33 C34 H34 119.3 . . ?
C35 C34 H34 119.3 . . ?
C34 C35 C30 118.0(3) . . ?
C34 C35 C36 119.9(3) . . ?
C30 C35 C36 122.0(3) . . ?
C35 C36 C37 110.5(3) . . ?
C35 C36 C38 112.8(3) . . ?
C37 C36 C38 110.3(3) . . ?
C35 C36 H36 107.7 . . ?
C37 C36 H36 107.7 . . ?
C38 C36 H36 107.7 . . ?
C36 C37 H37A 109.5 . . ?
C36 C37 H37B 109.5 . . ?
H37A C37 H37B 109.5 . . ?
C36 C37 H37C 109.5 . . ?
H37A C37 H37C 109.5 . . ?
H37B C37 H37C 109.5 . . ?
C36 C38 H38A 109.5 . . ?
C36 C38 H38B 109.5 . . ?
H38A C38 H38B 109.5 . . ?
C36 C38 H38C 109.5 . . ?
H38A C38 H38C 109.5 . . ?
H38B C38 H38C 109.5 . . ?
C31 C39 C41 112.8(3) . . ?
C31 C39 C40 111.7(3) . . ?
C41 C39 C40 109.9(3) . . ?
C31 C39 H39 107.4 . . ?
C41 C39 H39 107.4 . . ?
C40 C39 H39 107.4 . . ?
C39 C40 H40A 109.5 . . ?
C39 C40 H40B 109.5 . . ?
H40A C40 H40B 109.5 . . ?
C39 C40 H40C 109.5 . . ?
H40A C40 H40C 109.5 . . ?
H40B C40 H40C 109.5 . . ?
C39 C41 H41A 109.5 . . ?
C39 C41 H41B 109.5 . . ?
H41A C41 H41B 109.5 . . ?
C39 C41 H41C 109.5 . . ?
H41A C41 H41C 109.5 . . ?
H41B C41 H41C 109.5 . . ?
C43 C42 H42A 109.5 . . ?
C43 C42 H42B 109.5 . . ?
H42A C42 H42B 109.5 . . ?
C43 C42 H42C 109.5 . . ?
H42A C42 H42C 109.5 . . ?
H42B C42 H42C 109.5 . . ?
C44 C43 C48 120.0 . . ?
C44 C43 C42 121.8(5) . . ?
C48 C43 C42 118.2(5) . . ?
C43 C44 C45 120.0 . . ?
C43 C44 H44 120.0 . . ?
C45 C44 H44 120.0 . . ?
C46 C45 C44 120.0 . . ?
C46 C45 H45 120.0 . . ?
C44 C45 H45 120.0 . . ?
C47 C46 C45 120.0 . . ?
C47 C46 H46 120.0 . . ?
C45 C46 H46 120.0 . . ?
C48 C47 C46 120.0 . . ?
C48 C47 H47 120.0 . . ?
C46 C47 H47 120.0 . . ?
C47 C48 C43 120.0 . . ?
C47 C48 H48 120.0 . . ?
C43 C48 H48 120.0 . . ?

loop_
_geom_bond_atom_site_label_1
_geom_bond_atom_site_label_2
_geom_bond_distance
_geom_bond_site_symmetry_2
_geom_bond_publ_flag
Mg1 O2 1.9714(19) . ?
Mg1 O1 1.9803(19) . ?
Mg1 N1 2.007(2) . ?
Mg1 N2 2.011(2) . ?
Mg1 C7 2.705(3) . ?
Mg1 C8 2.713(3) . ?
N1 C26 1.330(3) . ?
N1 C21 1.439(3) . ?
N2 C28 1.330(3) . ?
N2 C30 1.438(3) . ?
O1 C8 1.292(3) . ?
O2 C7 1.289(3) . ?
C1 C2 1.405(3) . ?
C1 C6 1.414(3) . ?
C1 C1 1.437(4) 3_666 ?
C2 C3 1.393(3) . ?
C2 C7 1.441(3) . ?
C3 C4 1.399(3) . ?
C3 H3 0.9500 . ?
C4 C5 1.391(3) . ?
C4 C9 1.532(3) . ?
C5 C6 1.402(3) . ?
C5 H5 0.9500 . ?
C6 C8 1.438(3) 3_666 ?
C7 C8 1.443(3) . ?
C9 C10 1.531(4) . ?
C9 C11 1.535(4) . ?
C9 C12 1.529(4) . ?
C10 H10A 0.9800 . ?
C10 H10B 0.9800 . ?
C10 H10C 0.9800 . ?
C11 H11A 0.9800 . ?
C11 H11B 0.9800 . ?
C11 H11C 0.9800 . ?
C12 H12A 0.9800 . ?
C12 H12B 0.9800 . ?
C12 H12C 0.9800 . ?
C13 C14 1.541(6) . ?
C13 H13A 0.9800 . ?
C13 H13B 0.9800 . ?
C13 H13C 0.9800 . ?
C14 C16 1.519(5) . ?
C14 C15 1.516(5) . ?
C14 H14 1.0000 . ?
C15 H15A 0.9800 . ?
C15 H15B 0.9800 . ?
C15 H15C 0.9800 . ?
C16 C17 1.390(4) . ?
C16 C21 1.403(4) . ?
C17 C18 1.360(5) . ?
C17 H17 0.9500 . ?
C18 C19 1.368(5) . ?
C18 H18 0.9500 . ?
C19 C20 1.400(4) . ?
C19 H19 0.9500 . ?
C20 C21 1.397(4) . ?
C20 C22 1.515(5) . ?
C22 C23 1.540(5) . ?
C22 C24 1.536(6) . ?
C22 H22 1.0000 . ?
C23 H23A 0.9800 . ?
C23 H23B 0.9800 . ?
C23 H23C 0.9800 . ?
C24 H24A 0.9800 . ?
C24 H24B 0.9800 . ?
C24 H24C 0.9800 . ?
C25 C26 1.510(4) . ?
C25 H25A 0.9800 . ?
C25 H25B 0.9800 . ?
C25 H25C 0.9800 . ?
C26 C27 1.402(4) . ?
C27 C28 1.398(4) . ?
C27 H27 0.9500 . ?
C28 C29 1.516(4) . ?
C29 H29A 0.9800 . ?
C29 H29B 0.9800 . ?
C29 H29C 0.9800 . ?
C30 C35 1.407(4) . ?
C30 C31 1.405(4) . ?
C31 C32 1.402(4) . ?
C31 C39 1.512(4) . ?
C32 C33 1.378(5) . ?
C32 H32 0.9500 . ?
C33 C34 1.365(5) . ?
C33 H33 0.9500 . ?
C34 C35 1.390(4) . ?
C34 H34 0.9500 . ?
C35 C36 1.515(4) . ?
C36 C37 1.528(5) . ?
C36 C38 1.533(5) . ?
C36 H36 1.0000 . ?
C37 H37A 0.9800 . ?
C37 H37B 0.9800 . ?
C37 H37C 0.9800 . ?
C38 H38A 0.9800 . ?
C38 H38B 0.9800 . ?
C38 H38C 0.9800 . ?
C39 C41 1.530(4) . ?
C39 C40 1.526(4) . ?
C39 H39 1.0000 . ?
C40 H40A 0.9800 . ?
C40 H40B 0.9800 . ?
C40 H40C 0.9800 . ?
C41 H41A 0.9800 . ?
C41 H41B 0.9800 . ?
C41 H41C 0.9800 . ?
C42 C43 1.365(7) . ?
C42 H42A 0.9800 . ?
C42 H42B 0.9800 . ?
C42 H42C 0.9800 . ?
C43 C44 1.3900 . ?
C43 C48 1.3900 . ?
C44 C45 1.3900 . ?
C44 H44 0.9500 . ?
C45 C46 1.3900 . ?
C45 H45 0.9500 . ?
C46 C47 1.3900 . ?
C46 H46 0.9500 . ?
C47 C48 1.3900 . ?
C47 H47 0.9500 . ?
C48 H48 0.9500 . ?
